data_7703825
loop_
_publ_author_name
'Li, Hai-Zhen'
'Du, Dong-Ying'
'Sun, Yayong'
'Wang, Fei'
'Zhang, Jian'

_publ_section_title
;
 Adjustment of the performance and stability of isostructural zeolitic
 tetrazolate-imidazolate frameworks.
;
_journal_issue 15
_journal_name_full 'Dalton transactions (Cambridge, England : 2003)'
_journal_page_first 4690
_journal_page_last 4693
_journal_paper_doi 10.1039/d0dt00791a
_journal_volume 49
_journal_year 2020
_chemical_formula_moiety 'C7 H4 N6 Zn'
_chemical_formula_sum 'C7 H4 N6 Zn'
_chemical_formula_weight 237.53
_space_group_crystal_system cubic
_space_group_IT_number 217
_space_group_name_Hall 'I -4 2 3'
_space_group_name_H-M_alt 'I -4 3 m'
_atom_sites_solution_hydrogens geom
_atom_sites_solution_primary dual
_audit_creation_date 2019-10-27
_audit_creation_method
;
Olex2 1.2
(compiled 2018.05.29 svn.r3508 for OlexSys, GUI svn.r5506)
;
_audit_update_record
;
2020-02-28 deposited with the CCDC.	2020-03-20 downloaded from the CCDC.
;
_cell_angle_alpha 90
_cell_angle_beta 90
_cell_angle_gamma 90
_cell_formula_units_Z 12
_cell_length_a 17.0183(5)
_cell_length_b 17.0183(5)
_cell_length_c 17.0183(5)
_cell_measurement_reflns_used 1617
_cell_measurement_temperature 100.0(2)
_cell_measurement_theta_max 72.8440
_cell_measurement_theta_min 6.3530
_cell_volume 4928.9(3)
_computing_cell_refinement 'CrysAlisPro 1.171.39.46e (Rigaku OD, 2018)'
_computing_data_collection 'CrysAlisPro 1.171.39.46e (Rigaku OD, 2018)'
_computing_data_reduction 'CrysAlisPro 1.171.39.46e (Rigaku OD, 2018)'
_computing_molecular_graphics 'Olex2 (Dolomanov et al., 2009)'
_computing_publication_material 'Olex2 (Dolomanov et al., 2009)'
_computing_structure_refinement 'ShelXL (Sheldrick, 2015)'
_computing_structure_solution 'ShelXT (Sheldrick, 2015)'
_diffrn_ambient_environment N~2~
_diffrn_ambient_temperature 100.0(2)
_diffrn_detector 'CCD plate'
_diffrn_detector_area_resol_mean 10.3468
_diffrn_detector_type Atlas
_diffrn_measured_fraction_theta_full 0.998
_diffrn_measured_fraction_theta_max 0.998
_diffrn_measurement_details
;
List of Runs (angles in degrees, time in seconds):

  # Type    Start    End  Width  t~exp~   \w     \q     \k     \f   Frames
#--------------------------------------------------------------------------
  1  \w     32.00  97.45   0.55    1.00    --   41.41-134.00  41.00  119
  2  \w     40.00 132.40   0.55    1.50    --  104.65 -30.00-120.00  168
;
_diffrn_measurement_device 'four-circle diffractometer'
_diffrn_measurement_device_type 'SuperNova, Dual, Cu at home/near, Atlas'
_diffrn_measurement_method '\w scans'
_diffrn_orient_matrix_type 'CrysAlisPro convention (1999,Acta A55,543-557)'
_diffrn_orient_matrix_UB_11 0.0412004000
_diffrn_orient_matrix_UB_12 0.0011180000
_diffrn_orient_matrix_UB_13 -0.0804490000
_diffrn_orient_matrix_UB_21 -0.0648078000
_diffrn_orient_matrix_UB_22 0.0542585000
_diffrn_orient_matrix_UB_23 -0.0325322000
_diffrn_orient_matrix_UB_31 0.0479798000
_diffrn_orient_matrix_UB_32 0.0724689000
_diffrn_orient_matrix_UB_33 0.0256280000
_diffrn_radiation_monochromator mirror
_diffrn_radiation_probe x-ray
_diffrn_radiation_type CuK\a
_diffrn_radiation_wavelength 1.54184
_diffrn_reflns_av_R_equivalents 0.0110
_diffrn_reflns_av_unetI/netI 0.0089
_diffrn_reflns_Laue_measured_fraction_full 0.998
_diffrn_reflns_Laue_measured_fraction_max 0.998
_diffrn_reflns_limit_h_max 20
_diffrn_reflns_limit_h_min -2
_diffrn_reflns_limit_k_max 13
_diffrn_reflns_limit_k_min -11
_diffrn_reflns_limit_l_max 9
_diffrn_reflns_limit_l_min -18
_diffrn_reflns_number 2269
_diffrn_reflns_point_group_measured_fraction_full 0.999
_diffrn_reflns_point_group_measured_fraction_max 0.999
_diffrn_reflns_theta_full 67.684
_diffrn_reflns_theta_max 68.181
_diffrn_reflns_theta_min 5.198
_diffrn_source 'micro-focus sealed X-ray tube'
_diffrn_source_type 'SuperNova (Cu) X-ray Source'
_exptl_absorpt_coefficient_mu 1.938
_exptl_absorpt_correction_T_max 1.00000
_exptl_absorpt_correction_T_min 0.68544
_exptl_absorpt_correction_type multi-scan
_exptl_absorpt_process_details
;
CrysAlisPro 1.171.39.46e (Rigaku Oxford Diffraction, 2018)
Empirical absorption correction using spherical harmonics,
 implemented in SCALE3 ABSPACK scaling algorithm.
;
_exptl_crystal_colour colourless
_exptl_crystal_colour_primary colourless
_exptl_crystal_density_diffrn 0.960
_exptl_crystal_description POLYHEDRA
_exptl_crystal_F_000 1416
_exptl_crystal_size_max 0.2
_exptl_crystal_size_mid 0.2
_exptl_crystal_size_min 0.2
_refine_diff_density_max 0.201
_refine_diff_density_min -0.177
_refine_diff_density_rms 0.041
_refine_ls_abs_structure_details
;
 Refined as a perfect inversion twin.
;
_refine_ls_abs_structure_Flack 0.5
_refine_ls_extinction_method none
_refine_ls_goodness_of_fit_ref 1.107
_refine_ls_hydrogen_treatment constr
_refine_ls_matrix_type full
_refine_ls_number_parameters 42
_refine_ls_number_reflns 780
_refine_ls_number_restraints 7
_refine_ls_restrained_S_all 1.110
_refine_ls_R_factor_all 0.0258
_refine_ls_R_factor_gt 0.0256
_refine_ls_shift/su_max 0.000
_refine_ls_shift/su_mean 0.000
_refine_ls_structure_factor_coef Fsqd
_refine_ls_weighting_details 'w=1/[\s^2^(Fo^2^)+(0.0564P)^2^+1.4091P] where P=(Fo^2^+2Fc^2^)/3'
_refine_ls_weighting_scheme calc
_refine_ls_wR_factor_gt 0.0772
_refine_ls_wR_factor_ref 0.0777
_reflns_Friedel_coverage 0.806
_reflns_Friedel_fraction_full 1.000
_reflns_Friedel_fraction_max 1.000
_reflns_number_gt 775
_reflns_number_total 780
_reflns_threshold_expression 'I > 2\s(I)'
_cod_data_source_file d0dt00791a2.cif
_cod_data_source_block lhz
_cod_depositor_comments 'Adding full bibliography for 7703825--7703826.cif.'
_cod_original_cell_volume 4928.9(4)
_cod_database_code 7703825
_shelx_shelxl_version_number 2017/1
_shelx_space_group_comment
;
The symmetry employed for this shelxl refinement is uniquely defined
by the following loop, which should always be used as a source of
symmetry information in preference to the above space-group names.
They are only intended as comments.
;
_shelx_estimated_absorpt_t_max 0.698
_shelx_estimated_absorpt_t_min 0.698
_reflns_odcompleteness_completeness 99.79
_reflns_odcompleteness_iscentric 1
_reflns_odcompleteness_theta 66.97
_olex2_refinement_description
;
1. Fixed Uiso
 At 1.2 times of:
  All C(H,H) groups
2. Shared sites
{C4, N2}
3. Restrained distances
 C2-C5
 1.39 with sigma of 0.02
4. Uiso/Uaniso restraints and constraints
Uanis(C5) \\sim Ueq: with sigma of 0.01 and sigma for terminal atoms of 0.02
Uanis(C4) = Uanis(N2)
5. Others
 Fixed Sof: N2(0.5) C4(0.5) C5(0.25) H5A(0.25) H5B(0.25)
6.a Secondary CH2 refined with riding coordinates:
 C5(H5A,H5B)
;
_olex2_submission_special_instructions 'No special instructions were received'
_oxdiff_exptl_absorpt_empirical_details
;
Empirical correction (ABSPACK) includes:
- Absorption correction using spherical harmonics
- Frame scaling
;
_oxdiff_exptl_absorpt_empirical_full_max 1.254
_oxdiff_exptl_absorpt_empirical_full_min 0.800

loop_
_space_group_symop_operation_xyz
'x, y, z'
'-x, -y, z'
'-x, y, -z'
'x, -y, -z'
'z, x, y'
'z, -x, -y'
'-z, -x, y'
'-z, x, -y'
'y, z, x'
'-y, z, -x'
'y, -z, -x'
'-y, -z, x'
'y, x, z'
'-y, -x, z'
'y, -x, -z'
'-y, x, -z'
'x, z, y'
'-x, z, -y'
'-x, -z, y'
'x, -z, -y'
'z, y, x'
'z, -y, -x'
'-z, y, -x'
'-z, -y, x'
'x+1/2, y+1/2, z+1/2'
'-x+1/2, -y+1/2, z+1/2'
'-x+1/2, y+1/2, -z+1/2'
'x+1/2, -y+1/2, -z+1/2'
'z+1/2, x+1/2, y+1/2'
'z+1/2, -x+1/2, -y+1/2'
'-z+1/2, -x+1/2, y+1/2'
'-z+1/2, x+1/2, -y+1/2'
'y+1/2, z+1/2, x+1/2'
'-y+1/2, z+1/2, -x+1/2'
'y+1/2, -z+1/2, -x+1/2'
'-y+1/2, -z+1/2, x+1/2'
'y+1/2, x+1/2, z+1/2'
'-y+1/2, -x+1/2, z+1/2'
'y+1/2, -x+1/2, -z+1/2'
'-y+1/2, x+1/2, -z+1/2'
'x+1/2, z+1/2, y+1/2'
'-x+1/2, z+1/2, -y+1/2'
'-x+1/2, -z+1/2, y+1/2'
'x+1/2, -z+1/2, -y+1/2'
'z+1/2, y+1/2, x+1/2'
'z+1/2, -y+1/2, -x+1/2'
'-z+1/2, y+1/2, -x+1/2'
'-z+1/2, -y+1/2, x+1/2'

loop_
_atom_site_label
_atom_site_type_symbol
_atom_site_fract_x
_atom_site_fract_y
_atom_site_fract_z
_atom_site_U_iso_or_equiv
_atom_site_adp_type
_atom_site_occupancy
_atom_site_site_symmetry_order
_atom_site_calc_flag
_atom_site_refinement_flags_posn
_atom_site_refinement_flags_adp
_atom_site_refinement_flags_occupancy
_atom_site_disorder_assembly
_atom_site_disorder_group
Zn1 Zn -1.250000 -1.000000 -0.500000 0.0395(3) Uani 1 4 d S T P . .
C1 C -1.12303(16) -0.87697(16) -0.4914(4) 0.0482(11) Uani 1 2 d S T P . .
N1 N -1.18324(14) -0.90823(15) -0.52805(16) 0.0462(6) Uani 1 1 d . . . . .
N2 N -1.1901(2) -0.8659(2) -0.5960(2) 0.0678(10) Uani 0.5 1 d . . . . .
C4 C -1.1901(2) -0.8659(2) -0.5960(2) 0.0678(10) Uani 0.5 1 d . . . . .
C2 C -1.0925(3) -0.9075(3) -0.4135(4) 0.0713(15) Uani 1 2 d DS T P . .
C5 C -1.053(2) -0.901(2) -0.3383(14) 0.163(15) Uani 0.25 1 d D U . . .
H5A H -0.998389 -0.918241 -0.336096 0.195 Uiso 0.25 1 calc R . . . .
H5B H -1.062934 -0.853692 -0.307676 0.195 Uiso 0.25 1 calc R . . . .

loop_
_atom_site_aniso_label
_atom_site_aniso_U_11
_atom_site_aniso_U_22
_atom_site_aniso_U_33
_atom_site_aniso_U_23
_atom_site_aniso_U_13
_atom_site_aniso_U_12
Zn1 0.0329(3) 0.0428(3) 0.0428(3) 0.000 0.000 0.000
C1 0.0447(11) 0.0447(11) 0.055(3) -0.0148(16) 0.0148(16) -0.0075(15)
N1 0.0417(12) 0.0440(13) 0.0528(13) 0.0016(11) 0.0046(10) -0.0025(10)
N2 0.0509(17) 0.0630(19) 0.089(3) 0.0080(19) -0.0115(18) -0.0085(15)
C4 0.0509(17) 0.0630(19) 0.089(3) 0.0080(19) -0.0115(18) -0.0085(15)
C2 0.075(2) 0.075(2) 0.064(3) 0.016(2) -0.016(2) -0.017(3)
C5 0.161(18) 0.163(18) 0.164(18) -0.007(12) 0.005(12) -0.010(12)

loop_
_atom_type_symbol
_atom_type_description
_atom_type_scat_dispersion_real
_atom_type_scat_dispersion_imag
_atom_type_scat_source
C C 0.0181 0.0091 'International Tables Vol C Tables 4.2.6.8 and 6.1.1.4'
H H 0.0000 0.0000 'International Tables Vol C Tables 4.2.6.8 and 6.1.1.4'
N N 0.0311 0.0180 'International Tables Vol C Tables 4.2.6.8 and 6.1.1.4'
Zn Zn -1.5491 0.6778 'International Tables Vol C Tables 4.2.6.8 and 6.1.1.4'

loop_
_geom_angle_atom_site_label_1
_geom_angle_atom_site_label_2
_geom_angle_atom_site_label_3
_geom_angle
_geom_angle_site_symmetry_1
_geom_angle_site_symmetry_3
_geom_angle_publ_flag
N1 Zn1 N1 109.04(7) 42_243 . ?
N1 Zn1 N1 109.04(7) 42_243 4_534 ?
N1 Zn1 N1 109.03(7) . 43_235 ?
N1 Zn1 N1 109.04(7) 43_235 4_534 ?
N1 Zn1 N1 110.35(15) . 4_534 ?
N1 Zn1 N1 110.35(15) 42_243 43_235 ?
N1 C1 N1 114.1(5) . 14_335 ?
N1 C1 C2 123.0(2) . . ?
N1 C1 C2 123.0(2) 14_335 . ?
C1 N1 Zn1 130.6(3) . . ?
C1 N1 C4 104.8(3) . . ?
C4 N1 Zn1 124.6(2) . . ?
N2 C4 N1 108.20(18) 14_335 . ?
C5 C2 C1 154.5(15) 14_335 . ?
C5 C2 C1 154.5(15) . . ?
C5 C2 C5 46(3) . 14_335 ?
C5 C5 C2 67.2(13) 14_335 . ?

loop_
_geom_bond_atom_site_label_1
_geom_bond_atom_site_label_2
_geom_bond_distance
_geom_bond_site_symmetry_2
_geom_bond_publ_flag
Zn1 N1 1.990(2) 42_243 ?
Zn1 N1 1.990(2) 43_235 ?
Zn1 N1 1.990(2) 4_534 ?
Zn1 N1 1.990(2) . ?
C1 N1 1.312(4) . ?
C1 N1 1.312(4) 14_335 ?
C1 C2 1.516(8) . ?
N1 C4 1.367(5) . ?
C2 C5 1.45(2) . ?
C2 C5 1.45(2) 14_335 ?
C5 C5 1.13(6) 14_335 ?

loop_
_smtbx_masks_void_nr
_smtbx_masks_void_average_x
_smtbx_masks_void_average_y
_smtbx_masks_void_average_z
_smtbx_masks_void_volume
_smtbx_masks_void_count_electrons
_smtbx_masks_void_content
1 -0.386 -0.793 -0.180 1984.0 286.1 ?
